data_4511088
loop_
_publ_author_name
'Ashmore, Jason'
'Bishop, Roger'
'Craig, Donald C.'
'Scudder, Marcia L.'

_publ_section_title
;
 Formation of Diquinoline Molecular Bricks and Their Assembly into Lattice
 Inclusion Compounds
;
_journal_issue 6
_journal_name_full 'Crystal Growth &amp; Design'
_journal_page_first 2742
_journal_paper_doi 10.1021/cg801377e
_journal_volume 9
_journal_year 2009
_chemical_formula_moiety 'C35 H24 Br2 N2'
_chemical_formula_sum 'C35 H24 Br2 N2'
_chemical_formula_weight 632.4
_space_group_IT_number 14
_symmetry_cell_setting monoclinic
_symmetry_space_group_name_Hall '-P 2ybc'
_symmetry_space_group_name_H-M 'P 1 21/c 1'
_atom_type_scat_source 'International Tables for X-ray Crystallography, Vol. IV'
_audit_creation_method 'RAELSPUB and manual entry'
_cell_angle_alpha 90
_cell_angle_beta 127.31(2)
_cell_angle_gamma 90
_cell_formula_units_Z 4
_cell_length_a 11.358(6)
_cell_length_b 19.431(7)
_cell_length_c 15.965(7)
_cell_measurement_reflns_used 10
_cell_measurement_temperature 294
_cell_measurement_theta_max 11
_cell_measurement_theta_min 10
_cell_volume 2802(2)
_computing_cell_refinement 'CAD4 Version 5.0, 1989'
_computing_data_collection 'CAD4 Version 5.0, 1989'
_computing_data_reduction 'Local program'
_computing_molecular_graphics 'ORTEP-II, (Johnson, 1976)'
_computing_publication_material 'Local programs'
_computing_structure_refinement 'RAELS, (Rae, 1989)'
_computing_structure_solution 'SIR92 (Altomare et al, 1994)'
_diffrn_measured_fraction_theta_full 1.00
_diffrn_measured_fraction_theta_max 1.00
_diffrn_measurement_device_type 'Nonius CAD-4'
_diffrn_measurement_method \w--2\q
_diffrn_radiation_type 'Mo K\a'
_diffrn_radiation_wavelength 0.71073
_diffrn_reflns_av_R_equivalents 0.026
_diffrn_reflns_limit_h_max 12
_diffrn_reflns_limit_h_min -12
_diffrn_reflns_limit_k_max 21
_diffrn_reflns_limit_k_min 0
_diffrn_reflns_limit_l_max 17
_diffrn_reflns_limit_l_min 0
_diffrn_reflns_number 4051
_diffrn_reflns_theta_full 23
_diffrn_reflns_theta_max 23
_diffrn_standards_decay_% 0
_diffrn_standards_interval_time 30min
_diffrn_standards_number 1
_exptl_absorpt_coefficient_mu 2.889
_exptl_absorpt_correction_T_max 0.77
_exptl_absorpt_correction_T_min 0.65
_exptl_absorpt_correction_type analytical
_exptl_absorpt_process_details '(DeMeulenaer & Tompa, 1965)'
_exptl_crystal_colour colourless
_exptl_crystal_density_diffrn 1.50
_exptl_crystal_density_method 'not measured'
_exptl_crystal_description prism
_exptl_crystal_F_000 1272.0
_exptl_crystal_size_max 0.27
_exptl_crystal_size_mid 0.14
_exptl_crystal_size_min 0.10
_refine_diff_density_max 0.71
_refine_diff_density_min -0.85
_refine_ls_extinction_method none
_refine_ls_goodness_of_fit_ref 1.32
_refine_ls_hydrogen_treatment noref
_refine_ls_number_parameters 149
_refine_ls_number_reflns 2531
_refine_ls_R_factor_gt 0.045
_refine_ls_shift/su_max 0.005
_refine_ls_structure_factor_coef F
_refine_ls_weighting_details 'w = 1/[\s^2^(F) + 0.0004F^2^]'
_refine_ls_weighting_scheme calc
_refine_ls_wR_factor_ref 0.048
_reflns_number_gt 2531
_reflns_number_total 3891
_reflns_threshold_expression I>2\s(I)
_cod_data_source_file cg801377e_si_009.cif
_cod_data_source_block DRB299
_cod_original_sg_symbol_H-M 'P 21/c'
_cod_database_code 4511088

loop_
_symmetry_equiv_pos_site_id
_symmetry_equiv_pos_as_xyz
1 x,y,z
2 -x,1/2+y,1/2-z
3 -x,-y,-z
4 x,1/2-y,1/2+z

loop_
_atom_site_label
_atom_site_fract_x
_atom_site_fract_y
_atom_site_fract_z
_atom_site_U_iso_or_equiv
_atom_site_adp_type
_atom_site_type_symbol
_atom_site_occupancy
Br1 0.77268(7) 0.76891(4) 0.47641(6) 0.0687(3) Uani Br 1.0
Br2 0.31590(8) 0.64852(4) -0.00895(5) 0.0778(3) Uani Br 1.0
N1 0.2753(5) 0.6794(2) 0.2674(4) 0.0475(9) Uani N 1.0
N2 0.7692(5) 0.5685(2) 0.3188(3) 0.0434(8) Uani N 1.0
C1 0.4008(6) 0.6954(3) 0.1907(4) 0.048(1) Uani C 1.0
C2 0.4056(6) 0.6818(3) 0.2861(4) 0.0431(8) Uani C 1.0
C3 0.5415(6) 0.6693(3) 0.3873(4) 0.0404(7) Uani C 1.0
C4 0.6857(6) 0.6799(3) 0.4044(4) 0.0428(8) Uani C 1.0
C5 0.6714(6) 0.6798(3) 0.3030(4) 0.046(1) Uani C 1.0
C6 0.6469(6) 0.6055(3) 0.2667(4) 0.0418(8) Uani C 1.0
C7 0.5035(6) 0.5794(3) 0.1878(4) 0.0416(8) Uani C 1.0
C8 0.3728(6) 0.6272(3) 0.1332(4) 0.0467(9) Uani C 1.0
C9 0.5445(6) 0.7274(3) 0.2216(5) 0.053(2) Uani C 1.0
C10 0.2692(6) 0.6647(3) 0.3481(5) 0.0496(7) Uani C 1.0
C11 0.1310(6) 0.6664(3) 0.3291(5) 0.061(1) Uani C 1.0
C12 0.1202(7) 0.6478(4) 0.4066(6) 0.070(2) Uani C 1.0
C13 0.2462(7) 0.6274(4) 0.5061(5) 0.068(1) Uani C 1.0
C14 0.3808(7) 0.6269(3) 0.5270(5) 0.0572(8) Uani C 1.0
C15 0.3976(6) 0.6456(3) 0.4497(4) 0.0475(6) Uani C 1.0
C16 0.5359(6) 0.6490(3) 0.4673(4) 0.0425(7) Uani C 1.0
C17 0.7575(6) 0.4999(3) 0.2955(4) 0.0439(7) Uani C 1.0
C18 0.8895(6) 0.4601(3) 0.3517(5) 0.0509(9) Uani C 1.0
C19 0.8825(6) 0.3922(3) 0.3303(5) 0.056(1) Uani C 1.0
C20 0.7486(6) 0.3599(3) 0.2555(5) 0.056(1) Uani C 1.0
C21 0.6195(6) 0.3962(3) 0.2013(4) 0.0495(8) Uani C 1.0
C22 0.6203(6) 0.4687(3) 0.2187(4) 0.0434(8) Uani C 1.0
C23 0.4911(6) 0.5105(3) 0.1638(4) 0.0426(9) Uani C 1.0
C24 0.6725(4) 0.6268(2) 0.5727(3) 0.046(2) Uani C 1.0
C25 0.7118(4) 0.5580(2) 0.5888(3) 0.054(2) Uani C 1.0
C26 0.8355(5) 0.5354(2) 0.6864(4) 0.064(2) Uani C 1.0
C27 0.9189(5) 0.5816(2) 0.7670(4) 0.066(2) Uani C 1.0
C28 0.8813(5) 0.6499(3) 0.7521(3) 0.066(2) Uani C 1.0
C29 0.7577(5) 0.6728(2) 0.6547(3) 0.056(2) Uani C 1.0
C30 0.3446(4) 0.4786(2) 0.0797(3) 0.043(1) Uani C 1.0
C31 0.2439(4) 0.4629(2) 0.0988(3) 0.048(1) Uani C 1.0
C32 0.1081(4) 0.4333(2) 0.0202(4) 0.051(1) Uani C 1.0
C33 0.0738(5) 0.4194(2) -0.0765(3) 0.052(2) Uani C 1.0
C34 0.1726(5) 0.4346(2) -0.0965(3) 0.059(2) Uani C 1.0
C35 0.3085(4) 0.4643(2) -0.0182(3) 0.053(1) Uani C 1.0
HC1 0.3173 0.7276 0.1424 0.056 Uani H 1.0
HC4 0.7552 0.6423 0.4510 0.042 Uani H 1.0
HC5 0.7659 0.6967 0.3185 0.053 Uani H 1.0
HC8 0.2882 0.6031 0.1246 0.046 Uani H 1.0
H1C9 0.5581 0.7740 0.2530 0.058 Uani H 1.0
H2C9 0.5423 0.7317 0.1583 0.060 Uani H 1.0
HC11 0.0407 0.6813 0.2587 0.067 Uani H 1.0
HC12 0.0216 0.6488 0.3924 0.082 Uani H 1.0
HC13 0.2362 0.6130 0.5617 0.079 Uani H 1.0
HC14 0.4698 0.6130 0.5986 0.060 Uani H 1.0
HC18 0.9869 0.4821 0.4066 0.055 Uani H 1.0
HC19 0.9759 0.3646 0.3693 0.065 Uani H 1.0
HC20 0.7469 0.3097 0.2413 0.063 Uani H 1.0
HC21 0.5236 0.3721 0.1491 0.053 Uani H 1.0
HC25 0.6510 0.5243 0.5300 0.063 Uani H 1.0
HC26 0.8634 0.4856 0.6976 0.080 Uani H 1.0
HC27 1.0077 0.5653 0.8370 0.077 Uani H 1.0
HC28 0.9426 0.6834 0.8112 0.083 Uani H 1.0
HC29 0.7304 0.7226 0.6440 0.065 Uani H 1.0
HC31 0.2687 0.4730 0.1693 0.059 Uani H 1.0
HC32 0.0356 0.4220 0.0343 0.062 Uani H 1.0
HC33 -0.0237 0.3981 -0.1329 0.057 Uani H 1.0
HC34 0.1470 0.4244 -0.1672 0.078 Uani H 1.0
HC35 0.3804 0.4754 -0.0329 0.066 Uani H 1.0

loop_
_atom_site_aniso_label
_atom_site_aniso_U_11
_atom_site_aniso_U_22
_atom_site_aniso_U_33
_atom_site_aniso_U_12
_atom_site_aniso_U_13
_atom_site_aniso_U_23
_atom_site_aniso_type_symbol
Br1 0.0639(5) 0.0555(5) 0.0765(5) -0.0226(4) 0.0372(4) -0.0193(4) Br
Br2 0.0882(6) 0.0885(6) 0.0436(4) 0.0106(4) 0.0330(4) 0.0135(4) Br
N1 0.039(1) 0.048(1) 0.051(1) 0.0025(9) 0.025(1) 0.0001(8) N
N2 0.040(1) 0.0494(9) 0.049(1) -0.0067(8) 0.0306(9) -0.0016(7) N
C1 0.049(2) 0.046(1) 0.046(1) 0.002(1) 0.027(1) 0.008(1) C
C2 0.040(1) 0.042(1) 0.045(1) -0.0003(8) 0.024(1) 0.0017(8) C
C3 0.038(1) 0.041(1) 0.042(1) -0.0043(7) 0.0239(9) -0.0023(8) C
C4 0.040(1) 0.042(1) 0.047(1) -0.0081(9) 0.026(1) -0.0032(9) C
C5 0.047(2) 0.044(1) 0.053(2) -0.0078(9) 0.034(1) 0.0021(9) C
C6 0.042(1) 0.0461(9) 0.043(1) -0.0057(8) 0.029(1) 0.0016(8) C
C7 0.042(1) 0.048(1) 0.036(1) -0.0030(7) 0.025(1) 0.0023(8) C
C8 0.046(1) 0.051(1) 0.037(1) 0.001(1) 0.023(1) 0.006(1) C
C9 0.060(2) 0.046(1) 0.057(2) -0.003(1) 0.038(2) 0.009(1) C
C10 0.0415(9) 0.054(1) 0.057(1) 0.0002(8) 0.0318(9) -0.0046(8) C
C11 0.0462(9) 0.067(2) 0.077(2) 0.002(1) 0.041(1) -0.008(1) C
C12 0.060(1) 0.081(2) 0.092(3) -0.001(2) 0.058(2) -0.012(2) C
C13 0.071(2) 0.082(2) 0.082(2) -0.004(2) 0.062(2) -0.010(2) C
C14 0.062(2) 0.068(2) 0.061(1) -0.003(1) 0.047(1) -0.008(1) C
C15 0.0459(9) 0.054(1) 0.0509(9) -0.0027(7) 0.0335(8) -0.0059(8) C
C16 0.0409(9) 0.047(1) 0.0415(9) -0.0042(7) 0.0259(8) -0.0051(9) C
C17 0.0401(9) 0.0507(8) 0.048(1) -0.0040(7) 0.0304(8) -0.0031(7) C
C18 0.0410(8) 0.057(1) 0.060(1) -0.0013(8) 0.0338(8) -0.0052(9) C
C19 0.048(1) 0.059(1) 0.068(2) 0.003(1) 0.038(1) -0.007(1) C
C20 0.053(2) 0.0547(9) 0.064(2) 0.0007(9) 0.038(2) -0.010(1) C
C21 0.049(1) 0.052(1) 0.051(1) -0.0032(8) 0.032(1) -0.009(1) C
C22 0.0428(9) 0.0498(9) 0.042(1) -0.0038(7) 0.0283(8) -0.0044(8) C
C23 0.042(1) 0.050(1) 0.036(1) -0.0039(8) 0.0241(9) -0.0023(8) C
C24 0.047(2) 0.050(2) 0.046(2) 0.002(2) 0.031(2) 0.001(2) C
C25 0.054(2) 0.052(2) 0.056(2) 0.006(2) 0.033(2) 0.006(2) C
C26 0.059(2) 0.067(2) 0.062(2) 0.012(2) 0.035(2) 0.016(2) C
C27 0.055(2) 0.088(3) 0.051(2) 0.012(2) 0.031(2) 0.012(2) C
C28 0.055(2) 0.085(3) 0.047(2) 0.006(2) 0.026(2) -0.004(2) C
C29 0.052(2) 0.063(2) 0.048(2) 0.002(2) 0.028(2) -0.006(2) C
C30 0.041(2) 0.045(2) 0.041(2) 0.002(1) 0.024(1) 0.003(2) C
C31 0.044(2) 0.052(2) 0.051(2) -0.001(2) 0.030(1) -0.002(2) C
C32 0.042(2) 0.050(2) 0.058(2) 0.000(2) 0.029(2) -0.001(2) C
C33 0.044(2) 0.048(3) 0.049(2) 0.001(2) 0.021(2) 0.004(2) C
C34 0.056(2) 0.069(3) 0.043(2) -0.012(2) 0.025(2) -0.003(2) C
C35 0.052(2) 0.064(2) 0.042(2) -0.009(2) 0.028(1) -0.003(2) C

loop_
_geom_angle_atom_site_label_1
_geom_angle_atom_site_label_2
_geom_angle_atom_site_label_3
_geom_angle
_geom_angle_site_symmetry_1
_geom_angle_site_symmetry_2
_geom_angle_site_symmetry_3
_geom_angle_publ_flag
C2 N1 C10 119.1(5) 1_555 1_555 1_555 no
C6 N2 C17 117.9(5) 1_555 1_555 1_555 no
C2 C1 C8 108.7(5) 1_555 1_555 1_555 no
C2 C1 C9 111.5(5) 1_555 1_555 1_555 no
C8 C1 C9 109.9(5) 1_555 1_555 1_555 no
N1 C2 C1 115.3(5) 1_555 1_555 1_555 no
N1 C2 C3 123.0(5) 1_555 1_555 1_555 no
C1 C2 C3 121.7(5) 1_555 1_555 1_555 no
C2 C3 C4 119.6(5) 1_555 1_555 1_555 no
C2 C3 C16 118.3(5) 1_555 1_555 1_555 no
C4 C3 C16 122.0(5) 1_555 1_555 1_555 no
Br1 C4 C3 109.3(4) 1_555 1_555 1_555 no
Br1 C4 C5 108.3(4) 1_555 1_555 1_555 no
C3 C4 C5 113.8(4) 1_555 1_555 1_555 no
C4 C5 C6 106.5(4) 1_555 1_555 1_555 no
C4 C5 C9 109.8(5) 1_555 1_555 1_555 no
C6 C5 C9 113.0(5) 1_555 1_555 1_555 no
N2 C6 C5 113.5(5) 1_555 1_555 1_555 no
N2 C6 C7 124.7(5) 1_555 1_555 1_555 no
C5 C6 C7 121.7(5) 1_555 1_555 1_555 no
C6 C7 C8 119.6(5) 1_555 1_555 1_555 no
C6 C7 C23 117.6(5) 1_555 1_555 1_555 no
C8 C7 C23 122.8(5) 1_555 1_555 1_555 no
Br2 C8 C1 108.0(4) 1_555 1_555 1_555 no
Br2 C8 C7 108.3(4) 1_555 1_555 1_555 no
C1 C8 C7 114.4(4) 1_555 1_555 1_555 no
C1 C9 C5 107.5(5) 1_555 1_555 1_555 no
N1 C10 C11 118.7(5) 1_555 1_555 1_555 no
N1 C10 C15 121.9(5) 1_555 1_555 1_555 no
C11 C10 C15 119.3(6) 1_555 1_555 1_555 no
C10 C11 C12 120.0(6) 1_555 1_555 1_555 no
C11 C12 C13 120.7(6) 1_555 1_555 1_555 no
C12 C13 C14 120.3(6) 1_555 1_555 1_555 no
C13 C14 C15 121.0(6) 1_555 1_555 1_555 no
C10 C15 C14 118.6(5) 1_555 1_555 1_555 no
C10 C15 C16 117.3(5) 1_555 1_555 1_555 no
C14 C15 C16 124.2(5) 1_555 1_555 1_555 no
C3 C16 C15 119.9(5) 1_555 1_555 1_555 no
C3 C16 C24 121.6(5) 1_555 1_555 1_555 no
C15 C16 C24 118.4(5) 1_555 1_555 1_555 no
N2 C17 C18 117.8(5) 1_555 1_555 1_555 no
N2 C17 C22 121.9(5) 1_555 1_555 1_555 no
C18 C17 C22 120.2(5) 1_555 1_555 1_555 no
C17 C18 C19 119.6(5) 1_555 1_555 1_555 no
C18 C19 C20 121.5(6) 1_555 1_555 1_555 no
C19 C20 C21 120.5(6) 1_555 1_555 1_555 no
C20 C21 C22 120.5(5) 1_555 1_555 1_555 no
C17 C22 C21 117.6(5) 1_555 1_555 1_555 no
C17 C22 C23 118.4(5) 1_555 1_555 1_555 no
C21 C22 C23 123.9(5) 1_555 1_555 1_555 no
C7 C23 C22 119.4(5) 1_555 1_555 1_555 no
C7 C23 C30 121.5(5) 1_555 1_555 1_555 no
C22 C23 C30 119.1(5) 1_555 1_555 1_555 no
C16 C24 C25 118.9(4) 1_555 1_555 1_555 no
C16 C24 C29 121.9(4) 1_555 1_555 1_555 no
C25 C24 C29 119.1(4) 1_555 1_555 1_555 no
C24 C25 C26 120.3(3) 1_555 1_555 1_555 no
C25 C26 C27 119.9(3) 1_555 1_555 1_555 no
C26 C27 C28 120.4(4) 1_555 1_555 1_555 no
C27 C28 C29 119.9(3) 1_555 1_555 1_555 no
C24 C29 C28 120.3(3) 1_555 1_555 1_555 no
C23 C30 C31 120.8(4) 1_555 1_555 1_555 no
C23 C30 C35 120.1(4) 1_555 1_555 1_555 no
C31 C30 C35 119.1(4) 1_555 1_555 1_555 no
C30 C31 C32 120.3(3) 1_555 1_555 1_555 no
C31 C32 C33 119.9(3) 1_555 1_555 1_555 no
C32 C33 C34 120.4(4) 1_555 1_555 1_555 no
C33 C34 C35 119.9(3) 1_555 1_555 1_555 no
C30 C35 C34 120.3(3) 1_555 1_555 1_555 no

loop_
_geom_bond_atom_site_label_1
_geom_bond_atom_site_label_2
_geom_bond_distance
_geom_bond_site_symmetry_1
_geom_bond_site_symmetry_2
_geom_bond_publ_flag
Br1 C4 1.978(5) 1_555 1_555 no
Br2 C8 1.991(5) 1_555 1_555 no
N1 C2 1.322(6) 1_555 1_555 no
N1 C10 1.361(7) 1_555 1_555 no
N2 C6 1.318(6) 1_555 1_555 no
N2 C17 1.369(6) 1_555 1_555 no
C1 C2 1.513(7) 1_555 1_555 no
C1 C8 1.532(8) 1_555 1_555 no
C1 C9 1.523(8) 1_555 1_555 no
C2 C3 1.425(7) 1_555 1_555 no
C3 C4 1.503(7) 1_555 1_555 no
C3 C16 1.374(7) 1_555 1_555 no
C4 C5 1.526(7) 1_555 1_555 no
C5 C6 1.517(7) 1_555 1_555 no
C5 C9 1.533(8) 1_555 1_555 no
C6 C7 1.418(7) 1_555 1_555 no
C7 C8 1.503(7) 1_555 1_555 no
C7 C23 1.376(7) 1_555 1_555 no
C10 C11 1.407(7) 1_555 1_555 no
C10 C15 1.424(7) 1_555 1_555 no
C11 C12 1.365(9) 1_555 1_555 no
C12 C13 1.405(9) 1_555 1_555 no
C13 C14 1.353(8) 1_555 1_555 no
C14 C15 1.406(8) 1_555 1_555 no
C15 C16 1.420(7) 1_555 1_555 no
C16 C24 1.504(6) 1_555 1_555 no
C17 C18 1.421(7) 1_555 1_555 no
C17 C22 1.408(7) 1_555 1_555 no
C18 C19 1.352(8) 1_555 1_555 no
C19 C20 1.390(8) 1_555 1_555 no
C20 C21 1.363(7) 1_555 1_555 no
C21 C22 1.435(7) 1_555 1_555 no
C22 C23 1.421(7) 1_555 1_555 no
C23 C30 1.499(6) 1_555 1_555 no
C24 C25 1.383(3) 1_555 1_555 no
C24 C29 1.383(3) 1_555 1_555 no
C25 C26 1.393(4) 1_555 1_555 no
C26 C27 1.371(4) 1_555 1_555 no
C27 C28 1.371(4) 1_555 1_555 no
C28 C29 1.393(4) 1_555 1_555 no
C30 C31 1.383(3) 1_555 1_555 no
C30 C35 1.383(3) 1_555 1_555 no
C31 C32 1.393(4) 1_555 1_555 no
C32 C33 1.371(4) 1_555 1_555 no
C33 C34 1.371(4) 1_555 1_555 no
C34 C35 1.393(4) 1_555 1_555 no
